data_7240257
loop_
_publ_author_name
'Yang, Mu-Xiu'
'Zhou, Meng-Jie'
'Cao, Jia-Peng'
'Han, Ye-Min'
'Hong, Ya-Lin'
'Xu, Yan'

_publ_section_title
;
 Application of temperature-controlled chiral hybrid structures
 constructed from copper(ii)-monosubstituted Keggin polyoxoanions and
 copper(ii)-organoamine complexes in enantioselective sensing of tartaric
 acid
;
_journal_issue 23
_journal_name_full 'RSC Advances'
_journal_page_first 13759
_journal_page_last 13765
_journal_paper_doi 10.1039/D0RA01904F
_journal_volume 10
_journal_year 2020
_chemical_absolute_configuration D
_chemical_formula_sum 'C10 H58 Cu4 N10 O48 Si W11'
_chemical_formula_weight 3391.26
_space_group_crystal_system triclinic
_space_group_IT_number 1
_space_group_name_Hall 'P 1'
_space_group_name_H-M_alt 'P 1'
_atom_sites_solution_hydrogens geom
_audit_creation_method SHELXL-2014/7
_audit_update_record
;
2019-11-22 deposited with the CCDC.	2020-03-26 downloaded from the CCDC.
;
_cell_angle_alpha 101.383(4)
_cell_angle_beta 111.028(4)
_cell_angle_gamma 108.089(4)
_cell_formula_units_Z 1
_cell_length_a 10.970(4)
_cell_length_b 12.408(4)
_cell_length_c 12.818(4)
_cell_measurement_reflns_used 3696
_cell_measurement_temperature 296(2)
_cell_measurement_theta_max 26.17
_cell_measurement_theta_min 2.20
_cell_volume 1451.3(8)
_computing_structure_refinement 'SHELXL-2014/7 (Sheldrick, 2014)'
_diffrn_ambient_temperature 296(2)
_diffrn_measured_fraction_theta_full 0.977
_diffrn_measured_fraction_theta_max 0.968
_diffrn_measurement_device_type 'Bruker Apex2 CCD'
_diffrn_measurement_method '\w scans'
_diffrn_radiation_type MoK\a
_diffrn_radiation_wavelength 0.71073
_diffrn_reflns_av_R_equivalents 0.0478
_diffrn_reflns_av_unetI/netI 0.0978
_diffrn_reflns_Laue_measured_fraction_full 0.977
_diffrn_reflns_Laue_measured_fraction_max 0.968
_diffrn_reflns_limit_h_max 12
_diffrn_reflns_limit_h_min -13
_diffrn_reflns_limit_k_max 14
_diffrn_reflns_limit_k_min -14
_diffrn_reflns_limit_l_max 15
_diffrn_reflns_limit_l_min -12
_diffrn_reflns_number 10382
_diffrn_reflns_point_group_measured_fraction_full 0.758
_diffrn_reflns_point_group_measured_fraction_max 0.748
_diffrn_reflns_theta_full 25.242
_diffrn_reflns_theta_max 25.499
_diffrn_reflns_theta_min 1.816
_exptl_absorpt_coefficient_mu 23.257
_exptl_absorpt_correction_T_max 0.204
_exptl_absorpt_correction_T_min 0.167
_exptl_absorpt_correction_type multi-scan
_exptl_absorpt_process_details '(SADABS; Sheldrick, 2003)'
_exptl_crystal_colour purple
_exptl_crystal_density_diffrn 3.880
_exptl_crystal_description plate
_exptl_crystal_F_000 1516
_exptl_crystal_size_max 0.120
_exptl_crystal_size_mid 0.100
_exptl_crystal_size_min 0.100
_refine_diff_density_max 2.557
_refine_diff_density_min -2.926
_refine_diff_density_rms 0.424
_refine_ls_abs_structure_details
;
 Flack x determined using 2282 quotients [(I+)-(I-)]/[(I+)+(I-)]
 (Parsons, Flack and Wagner, Acta Cryst. B69 (2013) 249-259).
;
_refine_ls_abs_structure_Flack 0.06(2)
_refine_ls_extinction_method none
_refine_ls_goodness_of_fit_ref 1.029
_refine_ls_hydrogen_treatment constr
_refine_ls_matrix_type full
_refine_ls_number_parameters 748
_refine_ls_number_reflns 8081
_refine_ls_number_restraints 456
_refine_ls_restrained_S_all 1.002
_refine_ls_R_factor_all 0.0565
_refine_ls_R_factor_gt 0.0517
_refine_ls_shift/su_max 0.002
_refine_ls_shift/su_mean 0.000
_refine_ls_structure_factor_coef Fsqd
_refine_ls_weighting_details 'w=1/[\s^2^(Fo^2^)+(0.0611P)^2^+1.9479P] where P=(Fo^2^+2Fc^2^)/3'
_refine_ls_weighting_scheme calc
_refine_ls_wR_factor_gt 0.1249
_refine_ls_wR_factor_ref 0.1356
_reflns_Friedel_coverage 0.545
_reflns_Friedel_fraction_full 0.538
_reflns_Friedel_fraction_max 0.528
_reflns_number_gt 7384
_reflns_number_total 8081
_reflns_threshold_expression 'I > 2\s(I)'
_cod_data_source_file d0ra01904f2.cif
_cod_data_source_block gjy-30r2
_cod_depositor_comments 'Adding full bibliography for 7240257--7240259.cif.'
_cod_database_code 7240257
_shelx_shelxl_version_number 2014/7
_shelx_space_group_comment
;
The symmetry employed for this shelxl refinement is uniquely defined
by the following loop, which should always be used as a source of
symmetry information in preference to the above space-group names.
They are only intended as comments.
;
_shelx_estimated_absorpt_t_min 0.167
_shelx_estimated_absorpt_t_max 0.204

loop_
_space_group_symop_operation_xyz
'x, y, z'

loop_
_atom_site_label
_atom_site_type_symbol
_atom_site_fract_x
_atom_site_fract_y
_atom_site_fract_z
_atom_site_U_iso_or_equiv
_atom_site_adp_type
_atom_site_occupancy
_atom_site_site_symmetry_order
_atom_site_calc_flag
_atom_site_refinement_flags_posn
_atom_site_refinement_flags_adp
_atom_site_refinement_flags_occupancy
_atom_site_disorder_assembly
_atom_site_disorder_group
W1 W 0.70534(16) 0.93074(13) 1.47588(14) 0.0192(4) Uani 1 1 d . . . . .
W2 W 0.46789(16) 0.76593(14) 1.01970(14) 0.0186(4) Uani 1 1 d . . . . .
W3 W 0.61791(16) 0.64962(13) 1.48671(13) 0.0177(4) Uani 1 1 d . . . . .
W4 W 0.37715(16) 0.45843(13) 1.03938(14) 0.0192(4) Uani 1 1 d . . . . .
W5 W 1.04630(16) 0.93628(14) 1.46529(14) 0.0199(4) Uani 1 1 d . . . . .
W6 W 0.78574(16) 0.77623(14) 1.02760(13) 0.0185(4) Uani 1 1 d . . . . .
W7 W 0.78054(17) 0.99393(14) 1.22928(14) 0.0202(4) Uani 1 1 d . . . . .
W8 W 0.38734(16) 0.70537(14) 1.26804(14) 0.0167(3) Uani 1 1 d . . . . .
W9 W 0.60746(18) 0.40809(14) 1.25911(14) 0.0197(4) Uani 1 1 d . . . . .
W10 W 0.96193(16) 0.66219(13) 1.47850(13) 0.0177(3) Uani 1 1 d . . . . .
W11 W 0.69595(16) 0.47251(13) 1.04376(13) 0.0182(4) Uani 1 1 d . . . . .
Si1 Si 0.7013(12) 0.7071(10) 1.2587(10) 0.0114(17) Uani 1 1 d . U . . .
Cu1 Cu 1.0243(6) 0.7187(4) 1.2643(4) 0.0203(11) Uani 1 1 d . . . . .
Cu2 Cu 1.0455(6) 0.8119(5) 0.8806(5) 0.0280(11) Uani 1 1 d . . . . .
Cu3 Cu 0.5197(6) 1.0775(5) 1.6458(5) 0.0326(12) Uani 1 1 d . . . . .
Cu4 Cu 0.0852(6) 0.3464(5) 0.3986(5) 0.0389(14) Uani 1 1 d . . . . .
O1 O 0.799(2) 0.5072(18) 1.3654(18) 0.008(4) Uani 1 1 d . U . . .
O2 O 0.591(3) 0.283(2) 1.299(2) 0.027(6) Uani 1 1 d . U . . .
O3 O 0.735(3) 1.064(3) 1.577(3) 0.030(4) Uani 1 1 d . U . . .
O4 O 0.682(3) 0.599(2) 0.985(2) 0.019(4) Uani 1 1 d . U . . .
O5 O 0.709(3) 0.377(2) 0.934(2) 0.018(5) Uani 1 1 d . U . . .
O6 O 0.197(3) 0.363(3) 0.940(3) 0.035(7) Uani 1 1 d . U . . .
O7 O 0.879(2) 0.560(2) 1.150(2) 0.016(5) Uani 1 1 d . U . . .
O8 O 1.136(3) 0.885(2) 1.387(2) 0.026(6) Uani 1 1 d . U . . .
O9 O 0.833(3) 1.144(2) 1.254(2) 0.029(4) Uani 1 1 d . U . . .
O10 O 0.497(2) 0.864(2) 1.386(2) 0.018(3) Uani 1 1 d . U . . .
O11 O 0.394(2) 0.597(2) 0.992(2) 0.018(3) Uani 1 1 d . U . . .
O12 O 0.411(3) 0.769(2) 1.150(2) 0.023(5) Uani 1 1 d . U . . .
O13 O 0.439(3) 0.647(2) 1.405(2) 0.030(6) Uani 1 1 d . U . . .
O14 O 0.710(2) 0.984(2) 1.345(2) 0.015(5) Uani 1 1 d . U . . .
O15 O 0.942(2) 0.779(2) 1.137(2) 0.014(5) Uani 1 1 d . U . . .
O16 O 0.685(3) 0.781(2) 1.168(2) 0.020(4) Uani 1 1 d . U . . .
O17 O 0.584(2) 0.7647(19) 0.9452(19) 0.011(4) Uani 1 1 d . U . . .
O18 O 0.467(3) 0.403(3) 0.957(3) 0.034(6) Uani 1 1 d . U . . .
O19 O 0.223(3) 0.695(2) 1.240(2) 0.017(5) Uani 1 1 d . U . . .
O20 O 1.074(3) 0.836(2) 1.565(3) 0.031(6) Uani 1 1 d . U . . .
O21 O 0.955(2) 0.993(2) 1.343(2) 0.017(5) Uani 1 1 d . U . . .
O22 O 0.623(2) 0.563(2) 1.177(2) 0.015(5) Uani 1 1 d . U . . .
O23 O 1.180(3) 1.071(2) 1.568(2) 0.023(6) Uani 1 1 d . U . . .
O24 O 0.834(3) 0.944(2) 1.104(2) 0.023(6) Uani 1 1 d . U . . .
O25 O 0.558(3) 0.500(2) 1.369(2) 0.021(5) Uani 1 1 d . U . . .
O26 O 1.064(3) 0.653(2) 1.396(3) 0.032(6) Uani 1 1 d . U . . .
O27 O 0.895(3) 0.948(2) 1.514(2) 0.022(5) Uani 1 1 d . U . . .
O28 O 0.582(2) 0.9327(19) 1.1049(19) 0.009(4) Uani 1 1 d . U . . .
O29 O 0.410(3) 0.362(2) 1.137(2) 0.020(5) Uani 1 1 d . U . . .
O30 O 0.600(3) 0.600(2) 1.598(2) 0.026(6) Uani 1 1 d . U . . .
O31 O 0.656(2) 0.3618(19) 1.1321(19) 0.010(4) Uani 1 1 d . U . . .
O33 O 0.629(3) 0.735(2) 1.338(2) 0.020(5) Uani 1 1 d . U . . .
O34 O 0.321(3) 0.774(2) 0.919(3) 0.029(6) Uani 1 1 d . U . . .
O35 O 0.680(3) 0.822(2) 1.562(2) 0.030(6) Uani 1 1 d . U . . .
O36 O 1.042(3) 0.613(3) 1.592(3) 0.034(7) Uani 1 1 d . U . . .
O37 O 0.800(2) 0.677(2) 1.523(2) 0.013(5) Uani 1 1 d . U . . .
O38 O 0.837(3) 0.794(2) 0.916(2) 0.019(3) Uani 1 1 d . U . . .
O39 O 0.350(2) 0.555(2) 1.166(2) 0.016(5) Uani 1 1 d . U . . .
O40 O 0.869(3) 0.747(2) 1.349(2) 0.023(6) Uani 1 1 d . U . . .
N1 N 0.430(4) 1.077(3) 1.483(3) 0.029(7) Uani 1 1 d D U . . .
H1C H 0.4721 1.0526 1.4420 0.035 Uiso 1 1 calc R U . . .
H1D H 0.3374 1.0260 1.4473 0.035 Uiso 1 1 calc R U . . .
N2 N 0.611(4) 1.251(3) 1.681(3) 0.043(9) Uani 1 1 d . U . . .
H2C H 0.5722 1.2877 1.7177 0.051 Uiso 1 1 calc R U . . .
H2D H 0.7041 1.2786 1.7303 0.051 Uiso 1 1 calc R U . . .
N3 N 0.418(3) 0.896(3) 1.608(3) 0.026(4) Uani 1 1 d . U . . .
H3C H 0.3231 0.8725 1.5685 0.031 Uiso 1 1 calc R U . . .
H3D H 0.4448 0.8563 1.5618 0.031 Uiso 1 1 calc R U . . .
N4 N 0.623(5) 1.081(4) 1.812(4) 0.068(12) Uani 1 1 d . U . . .
H4C H 0.7172 1.1250 1.8404 0.082 Uiso 1 1 calc R U . . .
H4D H 0.5923 1.1142 1.8587 0.082 Uiso 1 1 calc R U . . .
N5 N 0.192(4) 0.310(3) 0.546(3) 0.032(8) Uani 1 1 d . U . . .
H5C H 0.1836 0.2341 0.5241 0.039 Uiso 1 1 calc R U . . .
H5D H 0.2849 0.3593 0.5815 0.039 Uiso 1 1 calc R U . . .
N6 N -0.050(4) 0.352(3) 0.473(3) 0.037(8) Uani 1 1 d . U . . .
H6C H -0.0332 0.4281 0.5076 0.044 Uiso 1 1 calc R U . . .
H6D H -0.1409 0.3130 0.4177 0.044 Uiso 1 1 calc R U . . .
N7 N 0.924(5) 0.636(4) 0.768(4) 0.050(10) Uani 1 1 d . U . . .
H7C H 0.8394 0.6292 0.7154 0.060 Uiso 1 1 calc R U . . .
H7D H 0.9683 0.6133 0.7281 0.060 Uiso 1 1 calc R U . . .
N8 N 1.116(4) 0.741(3) 1.004(3) 0.038(9) Uani 1 1 d . U . . .
H8C H 1.2117 0.7736 1.0389 0.046 Uiso 1 1 calc R U . . .
H8D H 1.0870 0.7579 1.0590 0.046 Uiso 1 1 calc R U . . .
N9 N 0.185(4) 0.302(3) 0.300(3) 0.035(8) Uani 1 1 d . U . . .
H9C H 0.2733 0.3598 0.3312 0.042 Uiso 1 1 calc R U . . .
H9D H 0.1937 0.2337 0.3064 0.042 Uiso 1 1 calc R U . . .
N10 N -0.015(3) 0.388(3) 0.257(3) 0.021(7) Uani 1 1 d . U . . .
H10C H -0.1047 0.3325 0.2140 0.025 Uiso 1 1 calc R U . . .
H10D H -0.0172 0.4593 0.2823 0.025 Uiso 1 1 calc R U . . .
C4 C 0.598(5) 0.956(4) 1.809(4) 0.037(10) Uani 1 1 d . U . . .
H4A H 0.6081 0.9518 1.8866 0.044 Uiso 1 1 calc R U . . .
H4B H 0.6686 0.9343 1.7936 0.044 Uiso 1 1 calc R U . . .
C3 C 0.450(4) 0.868(4) 1.715(4) 0.031(9) Uani 1 1 d . U . . .
H3A H 0.4451 0.7867 1.6992 0.037 Uiso 1 1 calc R U . . .
H3B H 0.3801 0.8716 1.7439 0.037 Uiso 1 1 calc R U . . .
C2 C 0.594(5) 1.280(5) 1.572(5) 0.066(14) Uani 1 1 d D U . . .
H2A H 0.6599 1.2625 1.5435 0.079 Uiso 1 1 calc R U . . .
H2B H 0.6122 1.3640 1.5856 0.079 Uiso 1 1 calc R U . . .
C1 C 0.441(4) 1.199(3) 1.484(4) 0.031(9) Uani 1 1 d D U . . .
H1A H 0.3758 1.2191 1.5095 0.038 Uiso 1 1 calc R U . . .
H1B H 0.4212 1.2040 1.4055 0.038 Uiso 1 1 calc R U . . .
O1W O 0.252(3) 0.547(3) 0.508(3) 0.040(7) Uani 1 1 d . U . . .
O2W O 0.988(5) 0.894(4) 0.761(3) 0.069(12) Uani 1 1 d . . . . .
O3W O 0.414(4) 0.019(3) 0.224(3) 0.060(10) Uani 1 1 d . U . . .
O4W O -0.095(4) 0.242(3) 0.817(3) 0.055(9) Uani 1 1 d . U . . .
O5W O 1.196(4) 0.985(4) 0.984(4) 0.068(11) Uani 1 1 d . U . . .
O6W O 0.165(4) 0.046(4) 0.222(4) 0.066(10) Uani 1 1 d . U . . .
O7W O 0.491(4) 0.097(4) -0.005(4) 0.067(11) Uani 1 1 d . U . . .
O8W O 0.494(4) 0.458(3) 0.720(3) 0.057(9) Uani 1 1 d . U . . .
C10 C 0.061(5) 0.394(4) 0.184(4) 0.038(5) Uani 1 1 d . U . . .
H10A H 0.1446 0.4706 0.2193 0.046 Uiso 1 1 calc R U . . .
H10B H -0.0015 0.3875 0.1049 0.046 Uiso 1 1 calc R U . . .
C5 C 0.134(6) 0.325(7) 0.626(6) 0.091(6) Uani 1 1 d D U . . .
H5A H 0.1830 0.4087 0.6792 0.110 Uiso 1 1 calc R U . . .
H5B H 0.1486 0.2745 0.6736 0.110 Uiso 1 1 calc R U . . .
C6 C -0.022(5) 0.293(5) 0.562(5) 0.062(13) Uani 1 1 d D U . . .
H6A H -0.0746 0.2064 0.5230 0.075 Uiso 1 1 calc R U . . .
H6B H -0.0561 0.3191 0.6185 0.075 Uiso 1 1 calc R U . . .
C7 C 0.902(5) 0.565(4) 0.834(4) 0.039(5) Uani 1 1 d . U . . .
H7A H 0.8648 0.4807 0.7872 0.047 Uiso 1 1 calc R U . . .
H7B H 0.8350 0.5767 0.8630 0.047 Uiso 1 1 calc R U . . .
C8 C 1.059(6) 0.607(5) 0.946(5) 0.055(13) Uani 1 1 d . U . . .
H8A H 1.0492 0.5671 1.0018 0.066 Uiso 1 1 calc R U . . .
H8B H 1.1226 0.5870 0.9175 0.066 Uiso 1 1 calc R U . . .
C9 C 0.110(5) 0.284(4) 0.175(4) 0.040(11) Uani 1 1 d . U . . .
H9A H 0.0280 0.2066 0.1321 0.048 Uiso 1 1 calc R U . . .
H9B H 0.1733 0.2919 0.1376 0.048 Uiso 1 1 calc R U . . .

loop_
_atom_site_aniso_label
_atom_site_aniso_U_11
_atom_site_aniso_U_22
_atom_site_aniso_U_33
_atom_site_aniso_U_23
_atom_site_aniso_U_13
_atom_site_aniso_U_12
W1 0.0240(9) 0.0145(8) 0.0178(9) 0.0013(7) 0.0103(7) 0.0081(7)
W2 0.0214(8) 0.0200(8) 0.0171(8) 0.0082(7) 0.0098(7) 0.0097(7)
W3 0.0206(9) 0.0180(8) 0.0160(8) 0.0060(7) 0.0100(7) 0.0076(7)
W4 0.0195(8) 0.0159(8) 0.0179(9) 0.0028(7) 0.0079(7) 0.0046(7)
W5 0.0203(8) 0.0148(8) 0.0169(8) 0.0012(7) 0.0058(7) 0.0036(7)
W6 0.0244(9) 0.0192(8) 0.0169(8) 0.0074(7) 0.0121(7) 0.0114(7)
W7 0.0286(9) 0.0127(8) 0.0217(9) 0.0064(7) 0.0137(7) 0.0084(7)
W8 0.0161(8) 0.0167(8) 0.0166(8) 0.0049(6) 0.0078(6) 0.0059(7)
W9 0.0278(9) 0.0123(8) 0.0177(9) 0.0051(6) 0.0100(7) 0.0070(7)
W10 0.0210(8) 0.0177(8) 0.0145(8) 0.0054(6) 0.0073(7) 0.0090(7)
W11 0.0243(9) 0.0137(8) 0.0150(8) 0.0024(6) 0.0096(7) 0.0068(7)
Si1 0.011(2) 0.010(2) 0.012(2) 0.0047(13) 0.0045(13) 0.0041(14)
Cu1 0.033(3) 0.017(2) 0.014(3) 0.005(2) 0.011(2) 0.013(2)
Cu2 0.035(3) 0.028(3) 0.021(2) 0.008(2) 0.013(2) 0.013(2)
Cu3 0.033(3) 0.027(3) 0.031(3) 0.011(2) 0.011(2) 0.009(2)
Cu4 0.058(4) 0.037(3) 0.041(3) 0.019(3) 0.026(3) 0.034(3)
O1 0.007(4) 0.008(4) 0.008(4) 0.002(2) 0.004(2) 0.003(2)
O2 0.027(6) 0.026(6) 0.027(7) 0.010(3) 0.012(4) 0.010(4)
O3 0.031(5) 0.030(5) 0.029(5) 0.009(3) 0.013(3) 0.012(3)
O4 0.019(4) 0.019(4) 0.019(4) 0.0065(18) 0.009(2) 0.008(2)
O5 0.017(6) 0.018(6) 0.019(6) 0.005(3) 0.010(3) 0.006(3)
O6 0.036(7) 0.035(7) 0.035(7) 0.012(4) 0.016(4) 0.014(4)
O7 0.015(5) 0.016(5) 0.016(5) 0.005(2) 0.007(3) 0.006(2)
O8 0.026(6) 0.026(6) 0.026(6) 0.009(2) 0.012(3) 0.011(3)
O9 0.031(5) 0.028(5) 0.028(5) 0.010(3) 0.013(3) 0.011(3)
O10 0.017(4) 0.018(4) 0.018(4) 0.0060(17) 0.0086(19) 0.0072(18)
O11 0.017(4) 0.018(4) 0.018(4) 0.0060(17) 0.0086(19) 0.0075(18)
O12 0.023(6) 0.023(6) 0.023(6) 0.008(2) 0.010(3) 0.010(3)
O13 0.030(6) 0.030(6) 0.030(6) 0.011(3) 0.014(3) 0.012(3)
O14 0.014(5) 0.015(5) 0.015(5) 0.005(2) 0.006(2) 0.006(2)
O15 0.014(5) 0.014(5) 0.014(5) 0.005(2) 0.007(2) 0.006(2)
O16 0.020(4) 0.020(4) 0.020(4) 0.0071(18) 0.009(2) 0.009(2)
O17 0.010(5) 0.011(5) 0.011(5) 0.004(2) 0.005(2) 0.004(2)
O18 0.034(7) 0.034(7) 0.034(7) 0.012(3) 0.015(3) 0.014(3)
O19 0.017(5) 0.017(5) 0.017(5) 0.006(2) 0.008(3) 0.007(2)
O20 0.032(6) 0.031(6) 0.031(6) 0.011(3) 0.014(3) 0.013(3)
O21 0.018(5) 0.018(5) 0.017(5) 0.006(2) 0.008(3) 0.007(2)
O22 0.015(5) 0.015(5) 0.015(5) 0.005(2) 0.007(2) 0.006(2)
O23 0.023(6) 0.023(6) 0.023(6) 0.008(3) 0.010(3) 0.008(3)
O24 0.023(6) 0.023(6) 0.023(6) 0.008(2) 0.010(3) 0.010(3)
O25 0.022(6) 0.021(6) 0.021(6) 0.008(2) 0.009(3) 0.009(3)
O26 0.032(6) 0.032(6) 0.032(6) 0.011(3) 0.014(3) 0.013(3)
O27 0.022(6) 0.022(6) 0.021(6) 0.008(2) 0.010(3) 0.009(3)
O28 0.009(5) 0.009(5) 0.009(5) 0.003(2) 0.004(2) 0.004(2)
O29 0.020(5) 0.020(5) 0.020(5) 0.007(2) 0.009(3) 0.008(3)
O30 0.026(6) 0.026(6) 0.026(6) 0.010(3) 0.012(4) 0.011(4)
O31 0.009(5) 0.010(5) 0.009(5) 0.003(2) 0.005(2) 0.003(2)
O33 0.020(5) 0.020(5) 0.020(5) 0.007(2) 0.009(3) 0.008(3)
O34 0.028(7) 0.029(7) 0.029(7) 0.010(3) 0.013(4) 0.012(4)
O35 0.030(6) 0.030(6) 0.030(6) 0.011(3) 0.013(3) 0.013(3)
O36 0.035(7) 0.034(7) 0.033(7) 0.013(4) 0.015(4) 0.015(4)
O37 0.013(5) 0.013(5) 0.013(5) 0.005(2) 0.006(2) 0.005(2)
O38 0.019(4) 0.019(4) 0.019(4) 0.0065(17) 0.0088(19) 0.0078(18)
O39 0.016(5) 0.016(5) 0.016(5) 0.005(2) 0.007(3) 0.007(2)
O40 0.024(6) 0.023(6) 0.023(6) 0.008(2) 0.010(3) 0.010(3)
N1 0.029(8) 0.029(8) 0.029(8) 0.010(3) 0.013(4) 0.012(3)
N2 0.043(9) 0.043(9) 0.043(9) 0.015(3) 0.019(4) 0.018(4)
N3 0.026(4) 0.026(4) 0.026(4) 0.0089(16) 0.012(2) 0.0106(19)
N4 0.068(12) 0.068(12) 0.068(12) 0.024(4) 0.031(6) 0.029(5)
N5 0.032(8) 0.032(8) 0.032(8) 0.011(3) 0.015(4) 0.014(3)
N6 0.047(12) 0.028(11) 0.032(12) 0.011(9) 0.012(8) 0.018(9)
N7 0.050(10) 0.050(10) 0.050(10) 0.017(4) 0.023(5) 0.021(4)
N8 0.038(9) 0.038(9) 0.038(9) 0.013(3) 0.017(4) 0.016(4)
N9 0.035(8) 0.035(8) 0.036(8) 0.012(3) 0.016(4) 0.015(4)
N10 0.021(7) 0.021(7) 0.021(7) 0.007(3) 0.010(3) 0.009(3)
C4 0.037(10) 0.037(10) 0.037(10) 0.013(4) 0.017(5) 0.015(4)
C3 0.030(9) 0.031(9) 0.031(9) 0.011(3) 0.014(4) 0.013(4)
C2 0.066(14) 0.066(14) 0.066(14) 0.023(5) 0.030(6) 0.027(6)
C1 0.032(9) 0.032(9) 0.031(9) 0.011(3) 0.014(4) 0.013(4)
O1W 0.040(8) 0.040(8) 0.040(8) 0.014(4) 0.018(4) 0.016(4)
O2W 0.12(3) 0.09(3) 0.06(2) 0.05(2) 0.06(3) 0.07(3)
O3W 0.060(10) 0.060(10) 0.060(10) 0.021(4) 0.027(5) 0.024(5)
O4W 0.054(9) 0.056(9) 0.056(9) 0.019(4) 0.025(5) 0.022(5)
O5W 0.068(11) 0.068(11) 0.068(11) 0.024(5) 0.031(5) 0.028(5)
O6W 0.066(11) 0.066(11) 0.066(11) 0.022(4) 0.030(5) 0.028(5)
O7W 0.067(11) 0.066(11) 0.067(11) 0.023(5) 0.029(5) 0.029(5)
O8W 0.057(10) 0.056(10) 0.056(10) 0.021(4) 0.025(5) 0.023(5)
C10 0.038(5) 0.038(5) 0.038(5) 0.0132(18) 0.017(2) 0.016(2)
C5 0.091(6) 0.091(6) 0.091(6) 0.0318(19) 0.041(3) 0.038(2)
C6 0.062(13) 0.062(13) 0.062(13) 0.022(5) 0.028(6) 0.026(6)
C7 0.039(5) 0.039(5) 0.039(5) 0.0136(18) 0.018(2) 0.016(2)
C8 0.058(16) 0.051(16) 0.053(16) 0.024(11) 0.018(10) 0.022(11)
C9 0.038(14) 0.042(14) 0.039(14) 0.013(10) 0.023(10) 0.009(10)

loop_
_atom_type_symbol
_atom_type_description
_atom_type_scat_dispersion_real
_atom_type_scat_dispersion_imag
_atom_type_scat_source
C C 0.0033 0.0016 'International Tables Vol C Tables 4.2.6.8 and 6.1.1.4'
H H 0.0000 0.0000 'International Tables Vol C Tables 4.2.6.8 and 6.1.1.4'
N N 0.0061 0.0033 'International Tables Vol C Tables 4.2.6.8 and 6.1.1.4'
O O 0.0106 0.0060 'International Tables Vol C Tables 4.2.6.8 and 6.1.1.4'
Si Si 0.0817 0.0704 'International Tables Vol C Tables 4.2.6.8 and 6.1.1.4'
W W -0.8490 6.8722 'International Tables Vol C Tables 4.2.6.8 and 6.1.1.4'
Cu Cu 0.3201 1.2651 'International Tables Vol C Tables 4.2.6.8 and 6.1.1.4'

loop_
_geom_angle_atom_site_label_1
_geom_angle_atom_site_label_2
_geom_angle_atom_site_label_3
_geom_angle
_geom_angle_site_symmetry_1
_geom_angle_site_symmetry_3
_geom_angle_publ_flag
O3 W1 O27 101.8(12) . . ?
O3 W1 O35 100.7(13) . . ?
O27 W1 O35 92.2(11) . . ?
O3 W1 O14 100.4(12) . . ?
O27 W1 O14 86.1(10) . . ?
O35 W1 O14 158.7(11) . . ?
O3 W1 O10 99.4(12) . . ?
O27 W1 O10 158.3(11) . . ?
O35 W1 O10 88.3(11) . . ?
O14 W1 O10 85.7(10) . . ?
O3 W1 O33 170.8(11) . . ?
O27 W1 O33 86.5(10) . . ?
O35 W1 O33 74.8(10) . . ?
O14 W1 O33 84.0(9) . . ?
O10 W1 O33 72.6(9) . . ?
O34 W2 O17 104.9(11) . . ?
O34 W2 O28 99.2(11) . . ?
O17 W2 O28 89.3(9) . . ?
O34 W2 O11 100.2(11) . . ?
O17 W2 O11 95.6(10) . . ?
O28 W2 O11 158.0(9) . . ?
O34 W2 O12 97.8(12) . . ?
O17 W2 O12 157.2(10) . . ?
O28 W2 O12 85.2(10) . . ?
O11 W2 O12 82.0(10) . . ?
O34 W2 O16 173.1(11) . . ?
O17 W2 O16 74.9(9) . . ?
O28 W2 O16 73.9(8) . . ?
O11 W2 O16 86.7(9) . . ?
O12 W2 O16 82.3(9) . . ?
O30 W3 O37 101.0(11) . . ?
O30 W3 O13 101.7(12) . . ?
O37 W3 O13 157.3(11) . . ?
O30 W3 O25 99.5(12) . . ?
O37 W3 O25 89.3(10) . . ?
O13 W3 O25 88.8(11) . . ?
O30 W3 O35 100.1(12) . . ?
O37 W3 O35 88.8(11) . . ?
O13 W3 O35 85.4(12) . . ?
O25 W3 O35 160.3(11) . . ?
O30 W3 O33 172.6(10) . . ?
O37 W3 O33 84.1(9) . . ?
O13 W3 O33 73.2(10) . . ?
O25 W3 O33 85.9(10) . . ?
O35 W3 O33 74.4(10) . . ?
O6 W4 O18 100.0(14) . . ?
O6 W4 O11 99.6(12) . . ?
O18 W4 O11 94.7(11) . . ?
O6 W4 O29 97.7(12) . . ?
O18 W4 O29 91.2(11) . . ?
O11 W4 O29 160.4(11) . . ?
O6 W4 O39 99.5(12) . . ?
O18 W4 O39 160.5(12) . . ?
O11 W4 O39 81.9(10) . . ?
O29 W4 O39 86.4(10) . . ?
O6 W4 O22 172.3(11) . . ?
O18 W4 O22 76.9(11) . . ?
O11 W4 O22 87.7(9) . . ?
O29 W4 O22 75.4(9) . . ?
O39 W4 O22 83.8(9) . . ?
O23 W5 O8 101.3(12) . . ?
O23 W5 O21 99.0(11) . . ?
O8 W5 O21 92.3(11) . . ?
O23 W5 O20 98.0(12) . . ?
O8 W5 O20 92.9(11) . . ?
O21 W5 O20 160.9(11) . . ?
O23 W5 O27 96.2(11) . . ?
O8 W5 O27 162.5(12) . . ?
O21 W5 O27 83.4(10) . . ?
O20 W5 O27 86.2(11) . . ?
O23 W5 O40 172.4(10) . . ?
O8 W5 O40 82.0(11) . . ?
O21 W5 O40 87.6(10) . . ?
O20 W5 O40 74.8(11) . . ?
O27 W5 O40 80.8(10) . . ?
O38 W6 O15 101.2(11) . . ?
O38 W6 O24 97.4(11) . . ?
O15 W6 O24 93.7(10) . . ?
O38 W6 O4 105.8(11) . . ?
O15 W6 O4 91.4(10) . . ?
O24 W6 O4 154.8(10) . . ?
O38 W6 O17 98.3(10) . . ?
O15 W6 O17 160.5(10) . . ?
O24 W6 O17 84.2(10) . . ?
O4 W6 O17 82.8(9) . . ?
O38 W6 O16 166.4(9) . . ?
O15 W6 O16 89.9(9) . . ?
O24 W6 O16 73.7(10) . . ?
O4 W6 O16 81.6(9) . . ?
O17 W6 O16 70.9(8) . . ?
O9 W7 O14 98.6(12) . . ?
O9 W7 O24 101.7(12) . . ?
O14 W7 O24 159.7(10) . . ?
O9 W7 O21 100.8(12) . . ?
O14 W7 O21 87.3(10) . . ?
O24 W7 O21 88.1(10) . . ?
O9 W7 O28 99.9(11) . . ?
O14 W7 O28 89.2(9) . . ?
O24 W7 O28 88.1(10) . . ?
O21 W7 O28 159.3(9) . . ?
O9 W7 O16 172.1(11) . . ?
O14 W7 O16 84.9(9) . . ?
O24 W7 O16 75.1(10) . . ?
O21 W7 O16 86.4(9) . . ?
O28 W7 O16 73.0(8) . . ?
O19 W8 O39 102.6(11) . . ?
O19 W8 O12 99.0(11) . . ?
O39 W8 O12 86.8(10) . . ?
O19 W8 O10 99.1(11) . . ?
O39 W8 O10 158.2(10) . . ?
O12 W8 O10 90.0(11) . . ?
O19 W8 O13 102.8(12) . . ?
O39 W8 O13 89.7(10) . . ?
O12 W8 O13 158.2(11) . . ?
O10 W8 O13 85.4(11) . . ?
O19 W8 O33 171.1(11) . . ?
O39 W8 O33 84.4(9) . . ?
O12 W8 O33 86.7(10) . . ?
O10 W8 O33 73.9(9) . . ?
O13 W8 O33 71.5(10) . . ?
O2 W9 O1 99.3(11) . . ?
O2 W9 O31 97.9(11) . . ?
O1 W9 O31 92.1(9) . . ?
O2 W9 O25 101.0(12) . . ?
O1 W9 O25 86.7(10) . . ?
O31 W9 O25 161.0(9) . . ?
O2 W9 O29 102.4(12) . . ?
O1 W9 O29 158.1(9) . . ?
O31 W9 O29 88.3(10) . . ?
O25 W9 O29 85.9(10) . . ?
O2 W9 O22 171.6(11) . . ?
O1 W9 O22 84.5(8) . . ?
O31 W9 O22 74.4(8) . . ?
O25 W9 O22 86.7(9) . . ?
O29 W9 O22 74.5(9) . . ?
O36 W10 O26 100.6(13) . . ?
O36 W10 O20 97.7(13) . . ?
O26 W10 O20 94.2(13) . . ?
O36 W10 O1 99.1(11) . . ?
O26 W10 O1 92.8(11) . . ?
O20 W10 O1 160.3(10) . . ?
O36 W10 O37 97.5(11) . . ?
O26 W10 O37 161.3(10) . . ?
O20 W10 O37 88.1(10) . . ?
O1 W10 O37 79.6(9) . . ?
O36 W10 O40 173.3(12) . . ?
O26 W10 O40 82.5(11) . . ?
O20 W10 O40 76.1(10) . . ?
O1 W10 O40 86.6(9) . . ?
O37 W10 O40 80.1(9) . . ?
O5 W11 O7 102.2(11) . . ?
O5 W11 O4 102.5(11) . . ?
O7 W11 O4 93.5(10) . . ?
O5 W11 O31 98.9(10) . . ?
O7 W11 O31 94.9(9) . . ?
O4 W11 O31 154.7(9) . . ?
O5 W11 O18 95.8(11) . . ?
O7 W11 O18 162.0(11) . . ?
O4 W11 O18 82.7(10) . . ?
O31 W11 O18 81.9(10) . . ?
O5 W11 O22 166.1(10) . . ?
O7 W11 O22 90.1(10) . . ?
O4 W11 O22 83.0(9) . . ?
O31 W11 O22 73.2(8) . . ?
O18 W11 O22 72.0(10) . . ?
O33 Si1 O16 109.7(13) . . ?
O33 Si1 O40 106.2(14) . . ?
O16 Si1 O40 111.9(14) . . ?
O33 Si1 O22 111.2(14) . . ?
O16 Si1 O22 106.7(14) . . ?
O40 Si1 O22 111.2(13) . . ?
O7 Cu1 O15 84.8(10) . . ?
O7 Cu1 O26 91.2(11) . . ?
O15 Cu1 O26 166.5(11) . . ?
O7 Cu1 O8 167.0(11) . . ?
O15 Cu1 O8 92.6(10) . . ?
O26 Cu1 O8 88.5(11) . . ?
O7 Cu1 O40 92.3(10) . . ?
O15 Cu1 O40 92.2(9) . . ?
O26 Cu1 O40 75.1(10) . . ?
O8 Cu1 O40 75.1(10) . . ?
O7 Cu1 O19 96.0(9) . 1_655 ?
O15 Cu1 O19 103.7(9) . 1_655 ?
O26 Cu1 O19 89.5(10) . 1_655 ?
O8 Cu1 O19 97.0(10) . 1_655 ?
O40 Cu1 O19 162.7(9) . 1_655 ?
N8 Cu2 O2W 175.7(18) . . ?
N8 Cu2 O5W 94.4(16) . . ?
O2W Cu2 O5W 81.7(17) . . ?
N8 Cu2 N7 85.2(16) . . ?
O2W Cu2 N7 98.3(18) . . ?
O5W Cu2 N7 169.5(17) . . ?
N8 Cu2 O38 91.3(13) . . ?
O2W Cu2 O38 91.4(13) . . ?
O5W Cu2 O38 105.2(13) . . ?
N7 Cu2 O38 85.3(14) . . ?
N2 Cu3 N1 82.1(14) . . ?
N2 Cu3 N4 96.5(18) . . ?
N1 Cu3 N4 176.4(19) . . ?
N2 Cu3 N3 178.1(15) . . ?
N1 Cu3 N3 97.3(13) . . ?
N4 Cu3 N3 84.2(17) . . ?
N10 Cu4 N6 96.6(13) . . ?
N10 Cu4 N9 82.0(13) . . ?
N6 Cu4 N9 166.8(15) . . ?
N10 Cu4 N5 178.1(15) . . ?
N6 Cu4 N5 83.6(13) . . ?
N9 Cu4 N5 98.2(14) . . ?
N10 Cu4 O1W 92.6(12) . . ?
N6 Cu4 O1W 95.5(13) . . ?
N9 Cu4 O1W 97.6(13) . . ?
N5 Cu4 O1W 85.5(13) . . ?
W9 O1 W10 154.9(11) . . ?
W11 O4 W6 140.5(13) . . ?
W11 O7 Cu1 146.3(13) . . ?
W5 O8 Cu1 116.0(14) . . ?
W8 O10 W1 122.2(12) . . ?
W2 O11 W4 154.0(14) . . ?
W8 O12 W2 149.7(13) . . ?
W3 O13 W8 123.5(14) . . ?
W7 O14 W1 149.4(12) . . ?
W6 O15 Cu1 147.2(13) . . ?
Si1 O16 W7 123.8(14) . . ?
Si1 O16 W2 127.4(14) . . ?
W7 O16 W2 90.7(8) . . ?
Si1 O16 W6 123.7(13) . . ?
W7 O16 W6 89.8(8) . . ?
W2 O16 W6 90.6(8) . . ?
W2 O17 W6 123.6(11) . . ?
W4 O18 W11 118.2(15) . . ?
W8 O19 Cu1 162.0(14) . 1_455 ?
W10 O20 W5 114.1(14) . . ?
W5 O21 W7 149.7(13) . . ?
Si1 O22 W9 122.8(12) . . ?
Si1 O22 W11 124.7(12) . . ?
W9 O22 W11 91.9(8) . . ?
Si1 O22 W4 124.3(12) . . ?
W9 O22 W4 90.6(8) . . ?
W11 O22 W4 93.0(8) . . ?
W6 O24 W7 121.3(13) . . ?
W3 O25 W9 145.5(14) . . ?
W10 O26 Cu1 115.2(14) . . ?
W1 O27 W5 151.3(14) . . ?
W2 O28 W7 122.1(10) . . ?
W4 O29 W9 119.3(13) . . ?
W9 O31 W11 120.3(10) . . ?
Si1 O33 W8 125.2(14) . . ?
Si1 O33 W3 124.4(13) . . ?
W8 O33 W3 91.8(8) . . ?
Si1 O33 W1 124.0(14) . . ?
W8 O33 W1 91.2(8) . . ?
W3 O33 W1 90.0(9) . . ?
W1 O35 W3 120.8(14) . . ?
W3 O37 W10 152.7(13) . . ?
W6 O38 Cu2 137.7(13) . . ?
W8 O39 W4 150.7(13) . . ?
Si1 O40 W10 128.7(14) . . ?
Si1 O40 W5 129.3(14) . . ?
W10 O40 W5 93.1(9) . . ?
Si1 O40 Cu1 118.1(14) . . ?
W10 O40 Cu1 87.3(8) . . ?
W5 O40 Cu1 86.8(9) . . ?
C1 N1 Cu3 111(3) . . ?
C1 N1 H1C 109.4 . . ?
Cu3 N1 H1C 109.4 . . ?
C1 N1 H1D 109.4 . . ?
Cu3 N1 H1D 109.4 . . ?
H1C N1 H1D 108.0 . . ?
C2 N2 Cu3 112(3) . . ?
C2 N2 H2C 109.3 . . ?
Cu3 N2 H2C 109.3 . . ?
C2 N2 H2D 109.3 . . ?
Cu3 N2 H2D 109.3 . . ?
H2C N2 H2D 108.0 . . ?
C3 N3 Cu3 111(3) . . ?
C3 N3 H3C 109.5 . . ?
Cu3 N3 H3C 109.5 . . ?
C3 N3 H3D 109.5 . . ?
Cu3 N3 H3D 109.5 . . ?
H3C N3 H3D 108.1 . . ?
C4 N4 Cu3 109(3) . . ?
C4 N4 H4C 109.8 . . ?
Cu3 N4 H4C 109.8 . . ?
C4 N4 H4D 109.8 . . ?
Cu3 N4 H4D 109.8 . . ?
H4C N4 H4D 108.2 . . ?
C5 N5 Cu4 109(3) . . ?
C5 N5 H5C 109.8 . . ?
Cu4 N5 H5C 109.8 . . ?
C5 N5 H5D 109.8 . . ?
Cu4 N5 H5D 109.8 . . ?
H5C N5 H5D 108.2 . . ?
C6 N6 Cu4 107(3) . . ?
C6 N6 H6C 110.3 . . ?
Cu4 N6 H6C 110.3 . . ?
C6 N6 H6D 110.3 . . ?
Cu4 N6 H6D 110.3 . . ?
H6C N6 H6D 108.6 . . ?
C7 N7 Cu2 108(3) . . ?
C7 N7 H7C 110.0 . . ?
Cu2 N7 H7C 110.0 . . ?
C7 N7 H7D 110.0 . . ?
Cu2 N7 H7D 110.0 . . ?
H7C N7 H7D 108.4 . . ?
C8 N8 Cu2 109(3) . . ?
C8 N8 H8C 109.8 . . ?
Cu2 N8 H8C 109.8 . . ?
C8 N8 H8D 109.8 . . ?
Cu2 N8 H8D 109.8 . . ?
H8C N8 H8D 108.3 . . ?
C9 N9 Cu4 114(3) . . ?
C9 N9 H9C 108.8 . . ?
Cu4 N9 H9C 108.8 . . ?
C9 N9 H9D 108.8 . . ?
Cu4 N9 H9D 108.8 . . ?
H9C N9 H9D 107.7 . . ?
C10 N10 Cu4 110(2) . . ?
C10 N10 H10C 109.6 . . ?
Cu4 N10 H10C 109.6 . . ?
C10 N10 H10D 109.6 . . ?
Cu4 N10 H10D 109.6 . . ?
H10C N10 H10D 108.1 . . ?
N4 C4 C3 111(4) . . ?
N4 C4 H4A 109.4 . . ?
C3 C4 H4A 109.4 . . ?
N4 C4 H4B 109.4 . . ?
C3 C4 H4B 109.4 . . ?
H4A C4 H4B 108.0 . . ?
N3 C3 C4 110(3) . . ?
N3 C3 H3A 109.6 . . ?
C4 C3 H3A 109.6 . . ?
N3 C3 H3B 109.6 . . ?
C4 C3 H3B 109.6 . . ?
H3A C3 H3B 108.1 . . ?
N2 C2 C1 104(4) . . ?
N2 C2 H2A 111.0 . . ?
C1 C2 H2A 111.0 . . ?
N2 C2 H2B 111.0 . . ?
C1 C2 H2B 111.0 . . ?
H2A C2 H2B 109.0 . . ?
N1 C1 C2 104(3) . . ?
N1 C1 H1A 111.0 . . ?
C2 C1 H1A 111.0 . . ?
N1 C1 H1B 111.0 . . ?
C2 C1 H1B 111.0 . . ?
H1A C1 H1B 109.0 . . ?
N10 C10 C9 109(3) . . ?
N10 C10 H10A 109.9 . . ?
C9 C10 H10A 109.9 . . ?
N10 C10 H10B 109.9 . . ?
C9 C10 H10B 109.9 . . ?
H10A C10 H10B 108.3 . . ?
N5 C5 C6 111(5) . . ?
N5 C5 H5A 109.4 . . ?
C6 C5 H5A 109.4 . . ?
N5 C5 H5B 109.4 . . ?
C6 C5 H5B 109.4 . . ?
H5A C5 H5B 108.0 . . ?
N6 C6 C5 110(5) . . ?
N6 C6 H6A 109.6 . . ?
C5 C6 H6A 109.6 . . ?
N6 C6 H6B 109.6 . . ?
C5 C6 H6B 109.6 . . ?
H6A C6 H6B 108.1 . . ?
N7 C7 C8 106(4) . . ?
N7 C7 H7A 110.5 . . ?
C8 C7 H7A 110.5 . . ?
N7 C7 H7B 110.5 . . ?
C8 C7 H7B 110.5 . . ?
H7A C7 H7B 108.7 . . ?
N8 C8 C7 107(4) . . ?
N8 C8 H8A 110.4 . . ?
C7 C8 H8A 110.4 . . ?
N8 C8 H8B 110.4 . . ?
C7 C8 H8B 110.4 . . ?
H8A C8 H8B 108.6 . . ?
N9 C9 C10 101(4) . . ?
N9 C9 H9A 111.6 . . ?
C10 C9 H9A 111.6 . . ?
N9 C9 H9B 111.6 . . ?
C10 C9 H9B 111.6 . . ?
H9A C9 H9B 109.4 . . ?

loop_
_geom_bond_atom_site_label_1
_geom_bond_atom_site_label_2
_geom_bond_distance
_geom_bond_site_symmetry_2
_geom_bond_publ_flag
W1 O3 1.74(3) . ?
W1 O27 1.89(2) . ?
W1 O35 1.92(3) . ?
W1 O14 1.93(2) . ?
W1 O10 1.94(2) . ?
W1 O33 2.38(3) . ?
W2 O34 1.71(3) . ?
W2 O17 1.85(2) . ?
W2 O28 1.89(2) . ?
W2 O11 1.90(2) . ?
W2 O12 1.99(3) . ?
W2 O16 2.37(2) . ?
W3 O30 1.71(3) . ?
W3 O37 1.78(2) . ?
W3 O13 1.85(3) . ?
W3 O25 1.89(3) . ?
W3 O35 1.95(3) . ?
W3 O33 2.37(2) . ?
W4 O6 1.75(3) . ?
W4 O18 1.85(3) . ?
W4 O11 1.91(2) . ?
W4 O29 1.91(2) . ?
W4 O39 1.99(2) . ?
W4 O22 2.36(2) . ?
W5 O23 1.71(3) . ?
W5 O8 1.79(3) . ?
W5 O21 1.92(2) . ?
W5 O20 1.97(3) . ?
W5 O27 2.01(3) . ?
W5 O40 2.29(3) . ?
W6 O38 1.74(3) . ?
W6 O15 1.77(2) . ?
W6 O24 1.93(3) . ?
W6 O4 1.99(2) . ?
W6 O17 2.02(2) . ?
W6 O16 2.43(2) . ?
W7 O9 1.69(3) . ?
W7 O14 1.91(2) . ?
W7 O24 1.95(3) . ?
W7 O21 1.96(2) . ?
W7 O28 1.96(2) . ?
W7 O16 2.36(2) . ?
W8 O19 1.67(2) . ?
W8 O39 1.88(2) . ?
W8 O12 1.90(3) . ?
W8 O10 1.92(2) . ?
W8 O13 2.00(3) . ?
W8 O33 2.35(2) . ?
W9 O2 1.71(3) . ?
W9 O1 1.86(2) . ?
W9 O31 1.92(2) . ?
W9 O25 1.97(3) . ?
W9 O29 1.98(2) . ?
W9 O22 2.36(2) . ?
W10 O36 1.74(3) . ?
W10 O26 1.81(3) . ?
W10 O20 1.95(3) . ?
W10 O1 1.98(2) . ?
W10 O37 2.10(2) . ?
W10 O40 2.25(2) . ?
W11 O5 1.73(2) . ?
W11 O7 1.78(2) . ?
W11 O4 1.89(2) . ?
W11 O31 1.99(2) . ?
W11 O18 2.14(3) . ?
W11 O22 2.36(2) . ?
Si1 O33 1.55(3) . ?
Si1 O16 1.61(3) . ?
Si1 O40 1.62(3) . ?
Si1 O22 1.64(3) . ?
Cu1 O7 1.95(2) . ?
Cu1 O15 1.97(2) . ?
Cu1 O26 1.99(3) . ?
Cu1 O8 2.00(3) . ?
Cu1 O40 2.40(3) . ?
Cu1 O19 2.40(2) 1_655 ?
Cu2 N8 1.98(4) . ?
Cu2 O2W 2.03(3) . ?
Cu2 O5W 2.04(4) . ?
Cu2 N7 2.05(4) . ?
Cu2 O38 2.44(3) . ?
Cu3 N2 1.95(4) . ?
Cu3 N1 1.96(3) . ?
Cu3 N4 2.00(5) . ?
Cu3 N3 2.04(3) . ?
Cu4 N10 2.01(3) . ?
Cu4 N6 2.04(4) . ?
Cu4 N9 2.05(4) . ?
Cu4 N5 2.06(3) . ?
Cu4 O1W 2.34(3) . ?
O19 Cu1 2.40(2) 1_455 ?
N1 C1 1.47(2) . ?
N1 H1C 0.8900 . ?
N1 H1D 0.8900 . ?
N2 C2 1.48(7) . ?
N2 H2C 0.8900 . ?
N2 H2D 0.8900 . ?
N3 C3 1.43(5) . ?
N3 H3C 0.8900 . ?
N3 H3D 0.8900 . ?
N4 C4 1.48(6) . ?
N4 H4C 0.8900 . ?
N4 H4D 0.8900 . ?
N5 C5 1.40(7) . ?
N5 H5C 0.8900 . ?
N5 H5D 0.8900 . ?
N6 C6 1.46(6) . ?
N6 H6C 0.8900 . ?
N6 H6D 0.8900 . ?
N7 C7 1.37(6) . ?
N7 H7C 0.8900 . ?
N7 H7D 0.8900 . ?
N8 C8 1.50(6) . ?
N8 H8C 0.8900 . ?
N8 H8D 0.8900 . ?
N9 C9 1.45(6) . ?
N9 H9C 0.8900 . ?
N9 H9D 0.8900 . ?
N10 C10 1.46(5) . ?
N10 H10C 0.8900 . ?
N10 H10D 0.8900 . ?
C4 C3 1.50(6) . ?
C4 H4A 0.9700 . ?
C4 H4B 0.9700 . ?
C3 H3A 0.9700 . ?
C3 H3B 0.9700 . ?
C2 C1 1.50(3) . ?
C2 H2A 0.9700 . ?
C2 H2B 0.9700 . ?
C1 H1A 0.9700 . ?
C1 H1B 0.9700 . ?
C10 C9 1.61(6) . ?
C10 H10A 0.9700 . ?
C10 H10B 0.9700 . ?
C5 C6 1.49(3) . ?
C5 H5A 0.9700 . ?
C5 H5B 0.9700 . ?
C6 H6A 0.9700 . ?
C6 H6B 0.9700 . ?
C7 C8 1.62(7) . ?
C7 H7A 0.9700 . ?
C7 H7B 0.9700 . ?
C8 H8A 0.9700 . ?
C8 H8B 0.9700 . ?
C9 H9A 0.9700 . ?
C9 H9B 0.9700 . ?
